data_1542897
loop_
_publ_author_name
'Ren, Yi'
'Sezen, Melda'
'Guo, Fang'
'J\"akle, Frieder'
'Loo, Yueh-Lin'

_publ_section_title
;
 [d]-Carbon--carbon double bond engineering in diazaphosphepines: a
 pathway to modulate the chemical and electronic structures of heteropines
;
_journal_issue 7
_journal_name_full 'Chem. Sci.'
_journal_page_first 4211
_journal_paper_doi 10.1039/C6SC00519E
_journal_volume 7
_journal_year 2016
_chemical_formula_sum 'C28 H19 N2 P'
_chemical_formula_weight 414.44
_chemical_name_common YR3
_space_group_crystal_system monoclinic
_space_group_IT_number 14
_space_group_name_Hall '-P 2yn'
_space_group_name_H-M_alt 'P 1 21/n 1'
_symmetry_space_group_name_Hall '-P 2yn'
_symmetry_space_group_name_H-M 'P 1 21/n 1'
_atom_sites_solution_hydrogens geom
_audit_update_record
;
2015-09-25 deposited with the CCDC.
2016-03-15 downloaded from the CCDC.
;
_cell_angle_alpha 90
_cell_angle_beta 99.9180(10)
_cell_angle_gamma 90
_cell_formula_units_Z 4
_cell_length_a 8.5379(4)
_cell_length_b 12.3661(6)
_cell_length_c 20.2417(10)
_cell_measurement_reflns_used 9904
_cell_measurement_temperature 100.(2)
_cell_measurement_theta_max 72.2067
_cell_measurement_theta_min 4.2066
_cell_volume 2105.19(18)
_computing_cell_refinement 'SAINT V8.34A (Bruker AXS Inc., 2013)'
_computing_data_collection 'Bruker Instrument Service v4.2.4'
_computing_data_reduction 'SAINT V8.34A (Bruker AXS Inc., 2013)'
_computing_structure_refinement 'SHELXL-2014 (Sheldrick, 2014)'
_computing_structure_solution 'SHELXL-2014 (Sheldrick, 2014)'
_diffrn_ambient_temperature 100.(2)
_diffrn_detector_area_resol_mean 10.4167
_diffrn_measured_fraction_theta_full 0.998
_diffrn_measured_fraction_theta_max 0.998
_diffrn_measurement_device_type 'BRUKER APEX II CCD'
_diffrn_radiation_type 'Cu K\a'
_diffrn_radiation_wavelength 1.54178
_diffrn_reflns_av_R_equivalents 0.0300
_diffrn_reflns_av_unetI/netI 0.0219
_diffrn_reflns_limit_h_max 10
_diffrn_reflns_limit_h_min -10
_diffrn_reflns_limit_k_max 15
_diffrn_reflns_limit_k_min -15
_diffrn_reflns_limit_l_max 24
_diffrn_reflns_limit_l_min -24
_diffrn_reflns_number 34226
_diffrn_reflns_theta_full 72.21
_diffrn_reflns_theta_max 72.21
_diffrn_reflns_theta_min 4.21
_diffrn_source 'ImuS micro--focus source'
_exptl_absorpt_coefficient_mu 1.284
_exptl_absorpt_correction_T_max 0.90
_exptl_absorpt_correction_T_min 0.72
_exptl_absorpt_correction_type multi-scan
_exptl_absorpt_process_details 'SADABS V2014/2 (Bruker AXS Inc.)'
_exptl_crystal_density_diffrn 1.308
_exptl_crystal_density_method 'not measured'
_exptl_crystal_description rod
_exptl_crystal_F_000 864
_exptl_crystal_size_max 0.381
_exptl_crystal_size_mid 0.163
_exptl_crystal_size_min 0.082
_refine_diff_density_max 0.456
_refine_diff_density_min -0.309
_refine_ls_extinction_method none
_refine_ls_goodness_of_fit_ref 1.078
_refine_ls_hydrogen_treatment constr
_refine_ls_matrix_type full
_refine_ls_number_parameters 280
_refine_ls_number_reflns 4150
_refine_ls_number_restraints 0
_refine_ls_restrained_S_all 1.078
_refine_ls_R_factor_all 0.0358
_refine_ls_R_factor_gt 0.0342
_refine_ls_shift/su_max 0.045
_refine_ls_shift/su_mean 0.007
_refine_ls_structure_factor_coef Fsqd
_refine_ls_weighting_details 'w=1/[\s^2^(Fo^2^)+(0.0575P)^2^+0.9597P] where P=(Fo^2^+2Fc^2^)/3'
_refine_ls_weighting_scheme calc
_refine_ls_wR_factor_gt 0.0942
_refine_ls_wR_factor_ref 0.1000
_reflns_number_gt 3981
_reflns_number_total 4150
_reflns_threshold_expression 'I > 2\s(I)'
_cod_data_source_file c6sc00519e2.cif
_cod_data_source_block I
_cod_depositor_comments 'Adding full bibliography for 1542894--1542898.cif.'
_cod_database_code 1542897

loop_
_space_group_symop_operation_xyz
'x, y, z'
'-x+1/2, y+1/2, -z+1/2'
'-x, -y, -z'
'x-1/2, -y-1/2, z-1/2'

loop_
_atom_site_type_symbol
_atom_site_label
_atom_site_fract_x
_atom_site_fract_y
_atom_site_fract_z
_atom_site_U_iso_or_equiv
_atom_site_adp_type
_atom_site_calc_flag
_atom_site_refinement_flags_adp
_atom_site_refinement_flags_posn
_atom_site_occupancy
P P1 0.50699(4) 0.66719(2) 0.08528(2) 0.01391(11) Uani d . . 1
N N1 0.45373(12) 0.78218(8) 0.12308(5) 0.0149(2) Uani d . . 1
C C1 0.36398(14) 0.86484(10) 0.08786(6) 0.0158(3) Uani d . . 1
C C2 0.28687(16) 0.86777(11) 0.02119(7) 0.0200(3) Uani d . . 1
H H2 0.2887 0.8075 -0.0078 0.024 Uiso calc U R 1
N N2 0.45774(13) 0.57174(8) 0.13957(5) 0.0156(2) Uani d . . 1
C C3 0.20786(17) 0.96204(12) -0.00081(7) 0.0240(3) Uani d . . 1
H H3 0.1551 0.9668 -0.046 0.029 Uiso calc U R 1
C C4 0.20370(18) 1.05097(11) 0.04206(7) 0.0252(3) Uani d . . 1
H H4 0.1483 1.1146 0.0253 0.03 Uiso calc U R 1
C C6 0.36146(15) 0.95286(10) 0.13179(6) 0.0182(3) Uani d . . 1
C C5 0.27885(17) 1.04740(11) 0.10809(7) 0.0228(3) Uani d . . 1
H H5 0.2749 1.1076 0.1369 0.027 Uiso calc U R 1
C C9 0.61446(15) 0.75714(11) 0.24053(6) 0.0162(3) Uani d . . 1
C C8 0.50893(15) 0.81958(10) 0.18876(6) 0.0160(3) Uani d . . 1
C C7 0.45340(16) 0.92214(10) 0.19472(6) 0.0187(3) Uani d . . 1
H H7 0.4727 0.9656 0.234 0.022 Uiso calc U R 1
C C10 0.72583(16) 0.81734(11) 0.28455(7) 0.0202(3) Uani d . . 1
H H10 0.7324 0.8931 0.2777 0.024 Uiso calc U R 1
C C11 0.82695(16) 0.77013(12) 0.33781(7) 0.0227(3) Uani d . . 1
H H11 0.9012 0.8131 0.3669 0.027 Uiso calc U R 1
C C12 0.81853(17) 0.65943(12) 0.34815(7) 0.0220(3) Uani d . . 1
H H12 0.8866 0.6261 0.3845 0.026 Uiso calc U R 1
C C13 0.71016(16) 0.59801(11) 0.30499(6) 0.0197(3) Uani d . . 1
H H13 0.7054 0.5223 0.3124 0.024 Uiso calc U R 1
C C14 0.60708(15) 0.64395(11) 0.25066(6) 0.0166(3) Uani d . . 1
C C21 0.26926(16) 0.46112(11) 0.05540(7) 0.0201(3) Uani d . . 1
H H21 0.2876 0.4996 0.0168 0.024 Uiso calc U R 1
C C20 0.16176(17) 0.37639(11) 0.05021(7) 0.0233(3) Uani d . . 1
H H20 0.1039 0.3574 0.0074 0.028 Uiso calc U R 1
C C19 0.13654(17) 0.31790(11) 0.10707(7) 0.0226(3) Uani d . . 1
H H19 0.0621 0.2601 0.1021 0.027 Uiso calc U R 1
C C18 0.21869(16) 0.34342(10) 0.17018(7) 0.0205(3) Uani d . . 1
H H18 0.2034 0.3024 0.2083 0.025 Uiso calc U R 1
C C17 0.32487(15) 0.43085(10) 0.17691(7) 0.0174(3) Uani d . . 1
C C16 0.41771(15) 0.48392(10) 0.23319(6) 0.0181(3) Uani d . . 1
H H16 0.4242 0.4635 0.2788 0.022 Uiso calc U R 1
C C15 0.49536(15) 0.56888(10) 0.21029(6) 0.0162(3) Uani d . . 1
C C22 0.34955(15) 0.48789(10) 0.11920(6) 0.0162(3) Uani d . . 1
C C23 0.72217(15) 0.67620(10) 0.10940(6) 0.0151(3) Uani d . . 1
C C24 0.79639(16) 0.77591(11) 0.10444(6) 0.0186(3) Uani d . . 1
H H24 0.7338 0.8387 0.0923 0.022 Uiso calc U R 1
C C25 0.96091(16) 0.78371(12) 0.11708(7) 0.0223(3) Uani d . . 1
H H25 1.0108 0.8516 0.1136 0.027 Uiso calc U R 1
C C28 0.81502(16) 0.58399(11) 0.12524(6) 0.0195(3) Uani d . . 1
H H28 0.7656 0.5155 0.1271 0.023 Uiso calc U R 1
C C27 0.97964(17) 0.59210(12) 0.13835(7) 0.0250(3) Uani d . . 1
H H27 1.0426 0.5293 0.1498 0.03 Uiso calc U R 1
C C26 1.05255(17) 0.69201(13) 0.13479(7) 0.0253(3) Uani d . . 1
H H26 1.1652 0.6975 0.1445 0.03 Uiso calc U R 1

loop_
_atom_site_aniso_label
_atom_site_aniso_U_11
_atom_site_aniso_U_22
_atom_site_aniso_U_33
_atom_site_aniso_U_12
_atom_site_aniso_U_13
_atom_site_aniso_U_23
P1 0.01563(18) 0.01358(18) 0.01368(17) 0.00098(11) 0.00581(12) 0.00032(10)
N1 0.0159(5) 0.0152(5) 0.0145(5) 0.0014(4) 0.0047(4) 0.0003(4)
C1 0.0147(6) 0.0151(6) 0.0191(6) 0.0016(5) 0.0074(5) 0.0027(5)
C2 0.0215(6) 0.0203(6) 0.0188(6) 0.0026(5) 0.0053(5) 0.0002(5)
N2 0.0174(5) 0.0154(5) 0.0151(5) -0.0006(4) 0.0059(4) 0.0002(4)
C3 0.0261(7) 0.0257(7) 0.0201(6) 0.0060(6) 0.0034(5) 0.0043(5)
C4 0.0284(7) 0.0201(7) 0.0279(7) 0.0086(6) 0.0066(6) 0.0056(5)
C6 0.0195(6) 0.0170(6) 0.0196(6) 0.0004(5) 0.0075(5) 0.0004(5)
C5 0.0272(7) 0.0169(6) 0.0256(7) 0.0050(5) 0.0083(5) 0.0002(5)
C9 0.0167(6) 0.0192(6) 0.0144(6) 0.0013(5) 0.0075(5) 0.0004(5)
C8 0.0172(6) 0.0169(6) 0.0152(6) -0.0017(5) 0.0068(5) -0.0007(5)
C7 0.0217(6) 0.0172(6) 0.0181(6) 0.0008(5) 0.0064(5) -0.0010(5)
C10 0.0223(7) 0.0201(6) 0.0193(6) -0.0018(5) 0.0065(5) -0.0001(5)
C11 0.0218(6) 0.0288(7) 0.0174(6) -0.0034(6) 0.0030(5) -0.0023(5)
C12 0.0209(6) 0.0291(7) 0.0161(6) 0.0038(5) 0.0040(5) 0.0020(5)
C13 0.0216(6) 0.0205(6) 0.0182(6) 0.0032(5) 0.0067(5) 0.0021(5)
C14 0.0171(6) 0.0192(6) 0.0153(6) 0.0015(5) 0.0077(5) 0.0001(5)
C21 0.0242(7) 0.0187(6) 0.0194(6) -0.0008(5) 0.0087(5) -0.0025(5)
C20 0.0266(7) 0.0211(7) 0.0235(7) -0.0026(5) 0.0081(5) -0.0076(5)
C19 0.0243(7) 0.0148(6) 0.0312(7) -0.0028(5) 0.0119(6) -0.0049(5)
C18 0.0233(7) 0.0141(6) 0.0270(7) 0.0016(5) 0.0123(5) 0.0018(5)
C17 0.0181(6) 0.0146(6) 0.0211(6) 0.0041(5) 0.0081(5) 0.0014(5)
C16 0.0194(6) 0.0173(6) 0.0187(6) 0.0024(5) 0.0061(5) 0.0033(5)
C15 0.0174(6) 0.0171(6) 0.0149(6) 0.0041(5) 0.0056(5) 0.0022(5)
C22 0.0164(6) 0.0129(6) 0.0211(6) 0.0015(5) 0.0082(5) -0.0006(5)
C23 0.0164(6) 0.0177(6) 0.0127(6) 0.0011(5) 0.0065(4) -0.0005(4)
C24 0.0209(6) 0.0169(6) 0.0199(6) 0.0012(5) 0.0090(5) -0.0010(5)
C25 0.0222(7) 0.0246(7) 0.0224(6) -0.0053(5) 0.0102(5) -0.0050(5)
C28 0.0225(6) 0.0186(6) 0.0199(6) 0.0032(5) 0.0102(5) 0.0042(5)
C27 0.0219(7) 0.0309(8) 0.0243(7) 0.0093(6) 0.0097(5) 0.0083(6)
C26 0.0166(6) 0.0387(8) 0.0220(7) 0.0004(6) 0.0066(5) 0.0004(6)

loop_
_atom_type_symbol
_atom_type_description
_atom_type_scat_dispersion_real
_atom_type_scat_dispersion_imag
_atom_type_scat_source
C C 0.0181 0.0091 'International Tables Vol C Tables 4.2.6.8 and 6.1.1.4'
H H 0.0000 0.0000 'International Tables Vol C Tables 4.2.6.8 and 6.1.1.4'
N N 0.0311 0.0180 'International Tables Vol C Tables 4.2.6.8 and 6.1.1.4'
P P 0.2955 0.4335 'International Tables Vol C Tables 4.2.6.8 and 6.1.1.4'

loop_
_geom_angle_atom_site_label_1
_geom_angle_atom_site_label_2
_geom_angle_atom_site_label_3
_geom_angle
N2 P1 N1 99.91(5)
N2 P1 C23 102.59(5)
N1 P1 C23 99.36(5)
C1 N1 C8 107.82(10)
C1 N1 P1 122.95(9)
C8 N1 P1 128.48(9)
C2 C1 N1 129.64(12)
C2 C1 C6 122.30(12)
N1 C1 C6 108.06(11)
C3 C2 C1 117.14(12)
C3 C2 H2 121.4
C1 C2 H2 121.4
C22 N2 C15 107.62(10)
C22 N2 P1 122.87(9)
C15 N2 P1 128.98(9)
C2 C3 C4 121.62(13)
C2 C3 H3 119.2
C4 C3 H3 119.2
C5 C4 C3 121.07(13)
C5 C4 H4 119.5
C3 C4 H4 119.5
C5 C6 C1 119.24(12)
C5 C6 C7 133.78(12)
C1 C6 C7 106.97(11)
C4 C5 C6 118.63(13)
C4 C5 H5 120.7
C6 C5 H5 120.7
C10 C9 C14 118.36(12)
C10 C9 C8 115.98(12)
C14 C9 C8 125.59(12)
C7 C8 N1 108.84(11)
C7 C8 C9 126.96(12)
N1 C8 C9 124.17(11)
C8 C7 C6 108.30(11)
C8 C7 H7 125.8
C6 C7 H7 125.8
C11 C10 C9 122.28(13)
C11 C10 H10 118.9
C9 C10 H10 118.9
C10 C11 C12 119.35(13)
C10 C11 H11 120.3
C12 C11 H11 120.3
C13 C12 C11 119.47(13)
C13 C12 H12 120.3
C11 C12 H12 120.3
C12 C13 C14 122.17(13)
C12 C13 H13 118.9
C14 C13 H13 118.9
C13 C14 C9 118.37(12)
C13 C14 C15 115.96(12)
C9 C14 C15 125.63(12)
C20 C21 C22 117.63(12)
C20 C21 H21 121.2
C22 C21 H21 121.2
C21 C20 C19 121.31(13)
C21 C20 H20 119.3
C19 C20 H20 119.3
C18 C19 C20 120.88(13)
C18 C19 H19 119.6
C20 C19 H19 119.6
C19 C18 C17 118.81(12)
C19 C18 H18 120.6
C17 C18 H18 120.6
C18 C17 C22 119.41(12)
C18 C17 C16 133.74(12)
C22 C17 C16 106.78(11)
C15 C16 C17 108.52(11)
C15 C16 H16 125.7
C17 C16 H16 125.7
C16 C15 N2 108.93(11)
C16 C15 C14 127.04(11)
N2 C15 C14 123.97(11)
C21 C22 N2 129.93(12)
C21 C22 C17 121.91(12)
N2 C22 C17 108.11(11)
C28 C23 C24 119.42(12)
C28 C23 P1 121.26(10)
C24 C23 P1 118.92(10)
C25 C24 C23 120.35(12)
C25 C24 H24 119.8
C23 C24 H24 119.8
C24 C25 C26 119.89(13)
C24 C25 H25 120.1
C26 C25 H25 120.1
C27 C28 C23 120.11(13)
C27 C28 H28 119.9
C23 C28 H28 119.9
C26 C27 C28 120.11(13)
C26 C27 H27 119.9
C28 C27 H27 119.9
C27 C26 C25 120.08(13)
C27 C26 H26 120.0
C25 C26 H26 120.0

loop_
_geom_bond_atom_site_label_1
_geom_bond_atom_site_label_2
_geom_bond_distance
P1 N2 1.7136(11)
P1 N1 1.7130(11)
P1 C23 1.8212(13)
N1 C1 1.3972(16)
N1 C8 1.4099(16)
C1 C2 1.3963(18)
C1 C6 1.4080(18)
C2 C3 1.3816(19)
C2 H2 0.95
N2 C22 1.4026(16)
N2 C15 1.4126(16)
C3 C4 1.405(2)
C3 H3 0.95
C4 C5 1.380(2)
C4 H4 0.95
C6 C5 1.4064(18)
C6 C7 1.4278(18)
C5 H5 0.95
C9 C10 1.4002(19)
C9 C14 1.4176(18)
C9 C8 1.4767(17)
C8 C7 1.3665(18)
C7 H7 0.95
C10 C11 1.3884(19)
C10 H10 0.95
C11 C12 1.389(2)
C11 H11 0.95
C12 C13 1.385(2)
C12 H12 0.95
C13 C14 1.4048(18)
C13 H13 0.95
C14 C15 1.4734(18)
C21 C20 1.3850(19)
C21 C22 1.3937(18)
C21 H21 0.95
C20 C19 1.407(2)
C20 H20 0.95
C19 C18 1.384(2)
C19 H19 0.95
C18 C17 1.4025(19)
C18 H18 0.95
C17 C22 1.4111(18)
C17 C16 1.4303(18)
C16 C15 1.3653(18)
C16 H16 0.95
C23 C28 1.3943(18)
C23 C24 1.3978(18)
C24 C25 1.3871(19)
C24 H24 0.95
C25 C26 1.389(2)
C25 H25 0.95
C28 C27 1.388(2)
C28 H28 0.95
C27 C26 1.391(2)
C27 H27 0.95
C26 H26 0.95

loop_
_geom_torsion_atom_site_label_1
_geom_torsion_atom_site_label_2
_geom_torsion_atom_site_label_3
_geom_torsion_atom_site_label_4
_geom_torsion
N2 P1 N1 C1 -133.02(10)
C23 P1 N1 C1 122.33(10)
N2 P1 N1 C8 58.17(11)
C23 P1 N1 C8 -46.48(12)
C8 N1 C1 C2 178.85(13)
P1 N1 C1 C2 8.03(19)
C8 N1 C1 C6 -0.82(13)
P1 N1 C1 C6 -171.64(9)
N1 C1 C2 C3 -179.01(12)
C6 C1 C2 C3 0.62(19)
N1 P1 N2 C22 122.09(10)
C23 P1 N2 C22 -135.90(10)
N1 P1 N2 C15 -48.39(12)
C23 P1 N2 C15 53.62(12)
C1 C2 C3 C4 -0.6(2)
C2 C3 C4 C5 0.0(2)
C2 C1 C6 C5 -0.09(19)
N1 C1 C6 C5 179.61(11)
C2 C1 C6 C7 -179.18(12)
N1 C1 C6 C7 0.52(14)
C3 C4 C5 C6 0.5(2)
C1 C6 C5 C4 -0.5(2)
C7 C6 C5 C4 178.29(14)
C1 N1 C8 C7 0.82(14)
P1 N1 C8 C7 170.98(9)
C1 N1 C8 C9 -177.08(11)
P1 N1 C8 C9 -6.93(18)
C10 C9 C8 C7 -32.61(18)
C14 C9 C8 C7 144.49(14)
C10 C9 C8 N1 144.90(12)
C14 C9 C8 N1 -37.99(19)
N1 C8 C7 C6 -0.49(14)
C9 C8 C7 C6 177.34(12)
C5 C6 C7 C8 -178.92(14)
C1 C6 C7 C8 -0.02(15)
C14 C9 C10 C11 -0.80(19)
C8 C9 C10 C11 176.52(12)
C9 C10 C11 C12 0.1(2)
C10 C11 C12 C13 0.4(2)
C11 C12 C13 C14 -0.2(2)
C12 C13 C14 C9 -0.52(19)
C12 C13 C14 C15 -178.35(12)
C10 C9 C14 C13 0.97(17)
C8 C9 C14 C13 -176.07(11)
C10 C9 C14 C15 178.57(12)
C8 C9 C14 C15 1.5(2)
C22 C21 C20 C19 -1.2(2)
C21 C20 C19 C18 0.0(2)
C20 C19 C18 C17 1.7(2)
C19 C18 C17 C22 -2.28(19)
C19 C18 C17 C16 174.38(13)
C18 C17 C16 C15 -177.21(14)
C22 C17 C16 C15 -0.25(14)
C17 C16 C15 N2 -1.08(14)
C17 C16 C15 C14 -178.33(12)
C22 N2 C15 C16 2.01(14)
P1 N2 C15 C16 173.63(9)
C22 N2 C15 C14 179.36(11)
P1 N2 C15 C14 -9.02(18)
C13 C14 C15 C16 38.03(18)
C9 C14 C15 C16 -139.63(14)
C13 C14 C15 N2 -138.83(12)
C9 C14 C15 N2 43.51(18)
C20 C21 C22 N2 -176.70(13)
C20 C21 C22 C17 0.65(19)
C15 N2 C22 C21 175.49(13)
P1 N2 C22 C21 3.24(19)
C15 N2 C22 C17 -2.14(13)
P1 N2 C22 C17 -174.39(8)
C18 C17 C22 C21 1.11(19)
C16 C17 C22 C21 -176.37(12)
C18 C17 C22 N2 178.97(11)
C16 C17 C22 N2 1.49(14)
N2 P1 C23 C28 40.84(11)
N1 P1 C23 C28 143.28(10)
N2 P1 C23 C24 -146.53(10)
N1 P1 C23 C24 -44.09(11)
C28 C23 C24 C25 -1.89(19)
P1 C23 C24 C25 -174.66(10)
C23 C24 C25 C26 0.0(2)
C24 C23 C28 C27 2.36(19)
P1 C23 C28 C27 174.95(10)
C23 C28 C27 C26 -0.9(2)
C28 C27 C26 C25 -1.0(2)
C24 C25 C26 C27 1.5(2)
